data_4079962
loop_
_publ_author_name
'Zingales, Nicholas C.'
'Shaffer, Andrew R.'
'Schmidt, Joseph A. R.'

_publ_section_title
;
 Investigation of Steric and Electronic Features of 3-Iminophosphine-Based
 Palladium Catalysts for Intermolecular Hydroamination
;
_journal_issue 2
_journal_name_full Organometallics
_journal_page_first 578
_journal_paper_doi 10.1021/om301102w
_journal_volume 32
_journal_year 2013
_chemical_formula_sum 'C24 H43 F3 N O3 P Pd S'
_chemical_formula_weight 620.02
_chemical_name_common 9Pd
_chemical_name_systematic
; 
 ? 
;
_space_group_IT_number 14
_symmetry_cell_setting monoclinic
_symmetry_space_group_name_Hall '-P 2yn'
_symmetry_space_group_name_H-M 'P 1 21/n 1'
_atom_sites_solution_hydrogens geom
_atom_sites_solution_primary direct
_atom_sites_solution_secondary difmap
_audit_creation_method SHELXL-97
_cell_angle_alpha 90.00
_cell_angle_beta 91.5780(10)
_cell_angle_gamma 90.00
_cell_formula_units_Z 8
_cell_length_a 22.407(3)
_cell_length_b 11.3067(16)
_cell_length_c 22.479(3)
_cell_measurement_reflns_used 9865
_cell_measurement_temperature 140(2)
_cell_measurement_theta_max 27.95
_cell_measurement_theta_min 2.56
_cell_volume 5692.9(13)
_computing_cell_refinement 'Bruker SAINT v6.22'
_computing_data_collection 'Bruker SMART v5.625'
_computing_data_reduction 'Bruker SAINT v6.622'
_computing_molecular_graphics 'Bruker SHELXTL'
_computing_publication_material 'Bruker SHELXTL'
_computing_structure_refinement 'SHELXL-97 (Sheldrick, 2008)'
_computing_structure_solution 'SHELXS-97 (Sheldrick, 2008)'
_diffrn_ambient_temperature 140(2)
_diffrn_measured_fraction_theta_full 0.994
_diffrn_measured_fraction_theta_max 0.994
_diffrn_measurement_device_type 'Bruker Apex Duo'
_diffrn_measurement_method \w-scan
_diffrn_radiation_monochromator graphite
_diffrn_radiation_source 'fine-focus sealed tube'
_diffrn_radiation_type MoK\a
_diffrn_radiation_wavelength 0.71073
_diffrn_reflns_av_R_equivalents 0.0516
_diffrn_reflns_av_sigmaI/netI 0.0391
_diffrn_reflns_limit_h_max 29
_diffrn_reflns_limit_h_min -29
_diffrn_reflns_limit_k_max 14
_diffrn_reflns_limit_k_min -14
_diffrn_reflns_limit_l_max 29
_diffrn_reflns_limit_l_min -29
_diffrn_reflns_number 76098
_diffrn_reflns_theta_full 28.03
_diffrn_reflns_theta_max 28.03
_diffrn_reflns_theta_min 1.80
_exptl_absorpt_coefficient_mu 0.826
_exptl_absorpt_correction_T_max 0.7457
_exptl_absorpt_correction_T_min 0.6043
_exptl_absorpt_correction_type empirical
_exptl_absorpt_process_details SADABS
_exptl_crystal_colour yellow
_exptl_crystal_density_diffrn 1.447
_exptl_crystal_density_method 'not measured'
_exptl_crystal_description rod
_exptl_crystal_F_000 2576
_exptl_crystal_size_max 0.4
_exptl_crystal_size_mid 0.08
_exptl_crystal_size_min 0.08
_refine_diff_density_max 2.169
_refine_diff_density_min -1.204
_refine_diff_density_rms 0.120
_refine_ls_extinction_method none
_refine_ls_goodness_of_fit_ref 1.069
_refine_ls_hydrogen_treatment mixed
_refine_ls_matrix_type full
_refine_ls_number_parameters 686
_refine_ls_number_reflns 13680
_refine_ls_number_restraints 0
_refine_ls_restrained_S_all 1.069
_refine_ls_R_factor_all 0.0574
_refine_ls_R_factor_gt 0.0484
_refine_ls_shift/su_max 0.001
_refine_ls_shift/su_mean 0.000
_refine_ls_structure_factor_coef Fsqd
_refine_ls_weighting_details 'calc w=1/[\s^2^(Fo^2^)+(0.1000P)^2^+0.0000P] where P=(Fo^2^+2Fc^2^)/3'
_refine_ls_weighting_scheme calc
_refine_ls_wR_factor_gt 0.1296
_refine_ls_wR_factor_ref 0.1365
_reflns_number_gt 12351
_reflns_number_total 13680
_reflns_threshold_expression >2sigma(I)
_cod_data_source_file om301102w_si_003.cif
_cod_data_source_block 9Pd
_cod_original_cell_volume 5692.9(14)
_cod_original_sg_symbol_H-M P2(1)/n
_cod_database_code 4079962

loop_
_symmetry_equiv_pos_as_xyz
'x, y, z'
'-x+1/2, y+1/2, -z+1/2'
'-x, -y, -z'
'x-1/2, -y-1/2, z-1/2'

loop_
_atom_site_label
_atom_site_type_symbol
_atom_site_fract_x
_atom_site_fract_y
_atom_site_fract_z
_atom_site_U_iso_or_equiv
_atom_site_adp_type
_atom_site_occupancy
_atom_site_symmetry_multiplicity
_atom_site_calc_flag
_atom_site_refinement_flags
_atom_site_disorder_assembly
_atom_site_disorder_group
Pd1 Pd 0.643081(16) 0.79049(3) 0.834398(15) 0.01620(9) Uani 1 1 d . . .
Pd2 Pd 0.664162(17) 0.72481(3) 1.352595(15) 0.01805(9) Uani 1 1 d . . .
P1 P 0.70103(5) 0.62821(9) 0.86341(5) 0.0148(2) Uani 1 1 d . . .
P2 P 0.64192(5) 0.89891(9) 1.30090(5) 0.0148(2) Uani 1 1 d . . .
N1 N 0.69523(17) 0.9063(3) 0.88703(17) 0.0173(7) Uani 1 1 d . . .
N2 N 0.60120(19) 0.6342(3) 1.30020(17) 0.0196(8) Uani 1 1 d . . .
S1 S 0.40919(6) 0.65160(11) 0.87777(6) 0.0280(3) Uani 1 1 d . . .
S2 S 1.13503(12) 0.8120(2) 1.08093(13) 0.0285(5) Uani 0.60 1 d P A 1
O4 O 1.1278(12) 0.862(2) 1.1358(12) 0.081(8) Uani 0.60 1 d P A 1
O5 O 1.1778(5) 0.7196(9) 1.0695(6) 0.066(3) Uani 0.60 1 d P A 1
O6 O 1.1437(5) 0.8953(7) 1.0356(4) 0.066(3) Uani 0.60 1 d P A 1
F4 F 1.0543(9) 0.6532(15) 1.0985(6) 0.171(8) Uani 0.60 1 d P A 1
F5 F 1.0585(8) 0.7005(18) 1.0063(8) 0.069(4) Uani 0.60 1 d P A 1
F6 F 1.0197(8) 0.814(2) 1.0657(12) 0.199(14) Uani 0.60 1 d P A 1
C48 C 1.0644(10) 0.740(2) 1.0604(12) 0.052(6) Uani 0.60 1 d P A 1
S2B S 1.1207(2) 0.7679(5) 1.1059(2) 0.0429(10) Uani 0.40 1 d P B 2
O4B O 1.1103(16) 0.877(3) 1.1411(14) 0.040(5) Uani 0.40 1 d P B 2
O5B O 1.1633(10) 0.747(4) 1.0860(14) 0.23(3) Uani 0.40 1 d P B 2
O6B O 1.1072(9) 0.6627(15) 1.1405(7) 0.080(5) Uani 0.40 1 d P B 2
F4B F 1.0108(8) 0.770(2) 1.0815(6) 0.057(5) Uani 0.40 1 d P B 2
F5B F 1.0666(14) 0.678(3) 1.0197(13) 0.094(10) Uani 0.40 1 d P B 2
F6B F 1.0531(8) 0.8686(13) 1.0227(5) 0.081(5) Uani 0.40 1 d P B 2
C48B C 1.0564(14) 0.7757(19) 1.0542(12) 0.023(5) Uani 0.40 1 d P B 2
O1 O 0.36226(18) 0.5822(3) 0.90365(18) 0.0339(9) Uani 1 1 d . . .
O2 O 0.4531(2) 0.5848(4) 0.84580(19) 0.0458(11) Uani 1 1 d . . .
O3 O 0.3895(3) 0.7594(5) 0.8503(2) 0.0626(16) Uani 1 1 d . . .
F1 F 0.4175(2) 0.7627(4) 0.9797(2) 0.0640(13) Uani 1 1 d . . .
F2 F 0.49692(17) 0.7731(3) 0.92869(18) 0.0448(9) Uani 1 1 d . . .
F3 F 0.47560(16) 0.6131(3) 0.97378(15) 0.0431(8) Uani 1 1 d . . .
C1 C 0.7521(2) 0.8954(4) 0.8945(2) 0.0194(9) Uani 1 1 d . . .
H1A H 0.7715 0.9642 0.9097 0.023 Uiso 1 1 calc R . .
C2 C 0.7926(2) 0.7955(4) 0.8838(2) 0.0185(9) Uani 1 1 d . . .
C3 C 0.7774(2) 0.6790(4) 0.88276(19) 0.0168(8) Uani 1 1 d . . .
C4 C 0.8260(2) 0.5891(5) 0.8994(2) 0.0281(11) Uani 1 1 d . . .
H4A H 0.8578 0.5939 0.8698 0.034 Uiso 1 1 calc R . .
H4B H 0.8085 0.5087 0.8969 0.034 Uiso 1 1 calc R . .
C5 C 0.8543(3) 0.6055(5) 0.9616(3) 0.0392(14) Uani 1 1 d . . .
H5A H 0.8228 0.6297 0.9890 0.047 Uiso 1 1 calc R . .
H5B H 0.8700 0.5281 0.9755 0.047 Uiso 1 1 calc R . .
C6 C 0.9049(3) 0.6958(6) 0.9661(3) 0.0423(15) Uani 1 1 d . . .
H6A H 0.9221 0.6944 1.0071 0.051 Uiso 1 1 calc R . .
H6B H 0.9366 0.6718 0.9388 0.051 Uiso 1 1 calc R . .
C7 C 0.8862(3) 0.8207(5) 0.9512(3) 0.0367(13) Uani 1 1 d . . .
H7A H 0.9216 0.8729 0.9545 0.044 Uiso 1 1 calc R . .
H7B H 0.8572 0.8478 0.9808 0.044 Uiso 1 1 calc R . .
C8 C 0.8580(2) 0.8331(5) 0.8890(2) 0.0273(10) Uani 1 1 d . . .
H8A H 0.8812 0.7849 0.8611 0.033 Uiso 1 1 calc R . .
H8B H 0.8611 0.9167 0.8764 0.033 Uiso 1 1 calc R . .
C9 C 0.6658(2) 1.0113(4) 0.9180(2) 0.0239(10) Uani 1 1 d . . .
C10 C 0.6685(3) 1.1190(5) 0.8774(3) 0.0380(13) Uani 1 1 d . . .
H10A H 0.6501 1.1868 0.8970 0.057 Uiso 1 1 calc R . .
H10B H 0.6468 1.1022 0.8399 0.057 Uiso 1 1 calc R . .
H10C H 0.7102 1.1373 0.8693 0.057 Uiso 1 1 calc R . .
C11 C 0.6976(3) 1.0387(6) 0.9776(3) 0.0439(16) Uani 1 1 d . . .
H11A H 0.6781 1.1059 0.9965 0.066 Uiso 1 1 calc R . .
H11B H 0.7395 1.0583 0.9708 0.066 Uiso 1 1 calc R . .
H11C H 0.6957 0.9694 1.0037 0.066 Uiso 1 1 calc R . .
C12 C 0.6017(2) 0.9781(4) 0.9307(2) 0.0246(10) Uani 1 1 d . . .
H12A H 0.5822 1.0440 0.9508 0.037 Uiso 1 1 calc R . .
H12B H 0.6013 0.9080 0.9563 0.037 Uiso 1 1 calc R . .
H12C H 0.5801 0.9609 0.8932 0.037 Uiso 1 1 calc R . .
C13 C 0.6717(2) 0.5525(4) 0.9315(2) 0.0229(10) Uani 1 1 d . . .
C14 C 0.7029(3) 0.4374(5) 0.9496(3) 0.0366(13) Uani 1 1 d . . .
H14A H 0.6849 0.4059 0.9856 0.055 Uiso 1 1 calc R . .
H14B H 0.7454 0.4527 0.9577 0.055 Uiso 1 1 calc R . .
H14C H 0.6985 0.3796 0.9173 0.055 Uiso 1 1 calc R . .
C15 C 0.6047(3) 0.5278(6) 0.9208(3) 0.0470(16) Uani 1 1 d . . .
H15A H 0.5887 0.4888 0.9559 0.071 Uiso 1 1 calc R . .
H15B H 0.5991 0.4762 0.8861 0.071 Uiso 1 1 calc R . .
H15C H 0.5836 0.6025 0.9137 0.071 Uiso 1 1 calc R . .
C16 C 0.6787(3) 0.6424(5) 0.9818(2) 0.0410(15) Uani 1 1 d . . .
H16A H 0.6643 0.6079 1.0187 0.061 Uiso 1 1 calc R . .
H16B H 0.6553 0.7133 0.9718 0.061 Uiso 1 1 calc R . .
H16C H 0.7209 0.6638 0.9871 0.061 Uiso 1 1 calc R . .
C17 C 0.7128(2) 0.5238(4) 0.7989(2) 0.0276(11) Uani 1 1 d . . .
C18 C 0.7263(3) 0.6058(5) 0.7454(2) 0.0361(12) Uani 1 1 d . . .
H18A H 0.7329 0.5576 0.7100 0.054 Uiso 1 1 calc R . .
H18B H 0.7621 0.6527 0.7548 0.054 Uiso 1 1 calc R . .
H18C H 0.6923 0.6589 0.7379 0.054 Uiso 1 1 calc R . .
C19 C 0.7637(3) 0.4333(6) 0.8037(3) 0.0458(16) Uani 1 1 d . . .
H19A H 0.7645 0.3863 0.7671 0.069 Uiso 1 1 calc R . .
H19B H 0.7573 0.3810 0.8377 0.069 Uiso 1 1 calc R . .
H19C H 0.8018 0.4748 0.8094 0.069 Uiso 1 1 calc R . .
C20 C 0.6538(3) 0.4537(5) 0.7858(3) 0.0407(14) Uani 1 1 d . . .
H20A H 0.6594 0.3998 0.7523 0.061 Uiso 1 1 calc R . .
H20B H 0.6215 0.5093 0.7758 0.061 Uiso 1 1 calc R . .
H20C H 0.6434 0.4080 0.8211 0.061 Uiso 1 1 calc R . .
C21 C 0.5758(2) 0.7058(5) 0.7783(3) 0.0319(12) Uani 1 1 d . . .
H21A H 0.6115 0.6991 0.7566 0.038 Uiso 1 1 calc R . .
H21B H 0.5543 0.6368 0.7886 0.038 Uiso 1 1 calc R . .
C22 C 0.5546(3) 0.8198(6) 0.7954(3) 0.0413(14) Uani 1 1 d . . .
H22A H 0.5191 0.8279 0.8171 0.050 Uiso 1 1 calc R . .
C23 C 0.5875(2) 0.9186(4) 0.7794(2) 0.0290(11) Uani 1 1 d . . .
H23A H 0.6230 0.9092 0.7577 0.035 Uiso 1 1 calc R . .
H23B H 0.5745 0.9955 0.7902 0.035 Uiso 1 1 calc R . .
C24 C 0.4519(3) 0.7030(5) 0.9430(3) 0.0304(12) Uani 1 1 d . . .
C25 C 0.5990(2) 0.6459(4) 1.2436(2) 0.0183(9) Uani 1 1 d . . .
H25A H 0.5801 0.5829 1.2225 0.022 Uiso 1 1 calc R . .
C26 C 0.6214(2) 0.7427(4) 1.2062(2) 0.0166(9) Uani 1 1 d . . .
C27 C 0.6279(2) 0.8562(4) 1.22256(19) 0.0175(9) Uani 1 1 d . . .
C28 C 0.6225(2) 0.9519(4) 1.1749(2) 0.0257(10) Uani 1 1 d . . .
H28A H 0.6558 0.9426 1.1472 0.031 Uiso 1 1 calc R . .
H28B H 0.6270 1.0301 1.1943 0.031 Uiso 1 1 calc R . .
C29 C 0.5630(3) 0.9505(5) 1.1384(2) 0.0327(12) Uani 1 1 d . . .
H29A H 0.5303 0.9333 1.1658 0.039 Uiso 1 1 calc R . .
H29B H 0.5560 1.0306 1.1219 0.039 Uiso 1 1 calc R . .
C30 C 0.5596(3) 0.8607(6) 1.0869(2) 0.0385(14) Uani 1 1 d . . .
H30A H 0.5217 0.8732 1.0641 0.046 Uiso 1 1 calc R . .
H30B H 0.5927 0.8769 1.0597 0.046 Uiso 1 1 calc R . .
C31 C 0.5630(3) 0.7317(5) 1.1060(2) 0.0320(13) Uani 1 1 d . . .
H31A H 0.5604 0.6805 1.0703 0.038 Uiso 1 1 calc R . .
H31B H 0.5285 0.7132 1.1311 0.038 Uiso 1 1 calc R . .
C32 C 0.6215(2) 0.7045(4) 1.1414(2) 0.0239(10) Uani 1 1 d . . .
H32A H 0.6291 0.6183 1.1398 0.029 Uiso 1 1 calc R . .
H32B H 0.6549 0.7446 1.1217 0.029 Uiso 1 1 calc R . .
C33 C 0.5591(3) 0.5426(4) 1.3259(2) 0.0307(12) Uani 1 1 d . . .
C34 C 0.5486(3) 0.5774(5) 1.3901(3) 0.0409(14) Uani 1 1 d . . .
H34A H 0.5866 0.5757 1.4128 0.061 Uiso 1 1 calc R . .
H34B H 0.5206 0.5217 1.4077 0.061 Uiso 1 1 calc R . .
H34C H 0.5318 0.6574 1.3913 0.061 Uiso 1 1 calc R . .
C35 C 0.4984(3) 0.5430(6) 1.2927(3) 0.0498(18) Uani 1 1 d . . .
H35A H 0.5038 0.5206 1.2510 0.075 Uiso 1 1 calc R . .
H35B H 0.4809 0.6223 1.2944 0.075 Uiso 1 1 calc R . .
H35C H 0.4717 0.4862 1.3114 0.075 Uiso 1 1 calc R . .
C36 C 0.5887(4) 0.4217(5) 1.3225(4) 0.064(2) Uani 1 1 d . . .
H36A H 0.5946 0.4009 1.2808 0.096 Uiso 1 1 calc R . .
H36B H 0.5632 0.3624 1.3408 0.096 Uiso 1 1 calc R . .
H36C H 0.6275 0.4241 1.3438 0.096 Uiso 1 1 calc R . .
C37 C 0.5729(2) 0.9770(4) 1.3265(2) 0.0212(9) Uani 1 1 d . . .
C38 C 0.5748(3) 0.9787(5) 1.3951(2) 0.0348(12) Uani 1 1 d . . .
H38A H 0.5392 1.0191 1.4094 0.052 Uiso 1 1 calc R . .
H38B H 0.6107 1.0206 1.4094 0.052 Uiso 1 1 calc R . .
H38C H 0.5756 0.8973 1.4102 0.052 Uiso 1 1 calc R . .
C39 C 0.5188(2) 0.9004(4) 1.3070(2) 0.0259(10) Uani 1 1 d . . .
H39A H 0.4819 0.9384 1.3195 0.039 Uiso 1 1 calc R . .
H39B H 0.5223 0.8221 1.3254 0.039 Uiso 1 1 calc R . .
H39C H 0.5178 0.8920 1.2635 0.039 Uiso 1 1 calc R . .
C40 C 0.5641(2) 1.1018(4) 1.3027(2) 0.0300(11) Uani 1 1 d . . .
H40A H 0.5273 1.1350 1.3184 0.045 Uiso 1 1 calc R . .
H40B H 0.5611 1.0997 1.2592 0.045 Uiso 1 1 calc R . .
H40C H 0.5981 1.1510 1.3153 0.045 Uiso 1 1 calc R . .
C41 C 0.7095(2) 1.0020(4) 1.3001(2) 0.0262(10) Uani 1 1 d . . .
C42 C 0.7625(2) 0.9224(4) 1.2847(2) 0.0273(10) Uani 1 1 d . . .
H42A H 0.7990 0.9701 1.2837 0.041 Uiso 1 1 calc R . .
H42B H 0.7550 0.8858 1.2457 0.041 Uiso 1 1 calc R . .
H42C H 0.7673 0.8606 1.3150 0.041 Uiso 1 1 calc R . .
C43 C 0.7183(3) 1.0539(5) 1.3626(3) 0.0393(14) Uani 1 1 d . . .
H43A H 0.7527 1.1074 1.3634 0.059 Uiso 1 1 calc R . .
H43B H 0.7253 0.9897 1.3913 0.059 Uiso 1 1 calc R . .
H43C H 0.6824 1.0979 1.3732 0.059 Uiso 1 1 calc R . .
C44 C 0.7096(3) 1.1068(5) 1.2560(3) 0.0395(14) Uani 1 1 d . . .
H44A H 0.7470 1.1512 1.2612 0.059 Uiso 1 1 calc R . .
H44B H 0.6758 1.1589 1.2637 0.059 Uiso 1 1 calc R . .
H44C H 0.7062 1.0767 1.2152 0.059 Uiso 1 1 calc R . .
C45 C 0.7271(3) 0.7795(5) 1.4218(2) 0.0353(13) Uani 1 1 d . . .
H45A H 0.6878 0.7872 1.4359 0.042 Uiso 1 1 calc R . .
H45B H 0.7530 0.8461 1.4217 0.042 Uiso 1 1 calc R . .
C46 C 0.7466(4) 0.6724(7) 1.4015(3) 0.0547(18) Uani 1 1 d . . .
H46A H 0.7858 0.6633 1.3872 0.066 Uiso 1 1 calc R . .
C47 C 0.7065(3) 0.5754(5) 1.4024(3) 0.0413(14) Uani 1 1 d . . .
H47A H 0.6674 0.5858 1.4169 0.050 Uiso 1 1 calc R . .
H47B H 0.7187 0.5000 1.3887 0.050 Uiso 1 1 calc R . .

loop_
_atom_site_aniso_label
_atom_site_aniso_U_11
_atom_site_aniso_U_22
_atom_site_aniso_U_33
_atom_site_aniso_U_23
_atom_site_aniso_U_13
_atom_site_aniso_U_12
Pd1 0.01705(19) 0.01329(14) 0.01798(18) -0.00180(11) -0.00464(12) 0.00044(11)
Pd2 0.0273(2) 0.01453(14) 0.01222(17) 0.00157(11) -0.00200(13) 0.00068(12)
P1 0.0167(6) 0.0134(5) 0.0144(5) 0.0002(4) -0.0007(4) 0.0008(4)
P2 0.0198(6) 0.0101(5) 0.0142(5) 0.0003(4) -0.0034(4) -0.0017(4)
N1 0.0169(19) 0.0133(16) 0.0214(19) -0.0031(14) -0.0027(14) -0.0005(14)
N2 0.030(2) 0.0121(16) 0.0171(18) -0.0007(14) 0.0019(15) -0.0042(15)
S1 0.0328(7) 0.0219(6) 0.0289(6) -0.0007(5) -0.0050(5) -0.0062(5)
S2 0.0291(13) 0.0258(10) 0.0301(12) 0.0068(10) -0.0101(10) -0.0060(9)
O4 0.14(2) 0.063(14) 0.044(8) -0.010(8) -0.010(12) -0.045(13)
O5 0.036(6) 0.070(7) 0.092(9) 0.027(6) 0.020(5) 0.024(5)
O6 0.118(9) 0.039(4) 0.043(5) 0.005(4) 0.030(5) -0.017(5)
F4 0.229(18) 0.155(13) 0.135(11) -0.037(10) 0.100(12) -0.156(14)
F5 0.048(6) 0.096(10) 0.060(8) -0.039(6) -0.040(6) 0.021(6)
F6 0.059(10) 0.23(3) 0.30(3) -0.20(2) -0.049(13) 0.080(15)
C48 0.027(8) 0.052(13) 0.079(15) -0.033(11) 0.017(8) -0.005(9)
S2B 0.035(2) 0.063(3) 0.030(2) -0.004(2) -0.0059(17) 0.008(2)
O4B 0.061(11) 0.040(8) 0.019(8) -0.010(6) -0.014(7) 0.009(8)
O5B 0.056(15) 0.45(7) 0.19(3) -0.23(4) -0.051(16) 0.11(2)
O6B 0.114(14) 0.060(9) 0.067(9) 0.014(8) -0.009(9) 0.052(10)
F4B 0.043(8) 0.105(14) 0.025(5) 0.000(6) 0.014(5) -0.005(7)
F5B 0.098(14) 0.093(14) 0.086(16) -0.086(14) -0.078(10) 0.069(10)
F6B 0.126(13) 0.080(9) 0.036(6) 0.033(6) -0.033(7) 0.002(9)
C48B 0.037(13) 0.012(8) 0.020(7) -0.014(6) -0.006(7) 0.009(7)
O1 0.032(2) 0.0260(18) 0.044(2) -0.0038(16) 0.0031(16) -0.0097(16)
O2 0.052(3) 0.045(2) 0.041(2) -0.020(2) 0.018(2) -0.010(2)
O3 0.072(4) 0.039(2) 0.075(4) 0.026(3) -0.036(3) -0.007(2)
F1 0.057(3) 0.064(3) 0.072(3) -0.049(3) 0.015(2) -0.001(2)
F2 0.042(2) 0.0351(19) 0.057(2) 0.0020(16) -0.0058(17) -0.0187(15)
F3 0.0377(19) 0.051(2) 0.0406(19) 0.0159(16) -0.0060(15) -0.0030(16)
C1 0.021(2) 0.017(2) 0.020(2) -0.0020(16) -0.0026(17) -0.0063(17)
C2 0.017(2) 0.022(2) 0.017(2) 0.0030(16) 0.0024(17) -0.0013(17)
C3 0.015(2) 0.021(2) 0.015(2) -0.0019(16) -0.0021(16) 0.0030(17)
C4 0.026(3) 0.022(2) 0.035(3) 0.000(2) -0.004(2) 0.007(2)
C5 0.033(3) 0.032(3) 0.051(4) 0.009(3) -0.019(3) 0.002(2)
C6 0.032(3) 0.039(3) 0.054(4) 0.006(3) -0.015(3) 0.001(3)
C7 0.029(3) 0.034(3) 0.046(3) 0.002(3) -0.016(2) -0.006(2)
C8 0.019(2) 0.026(2) 0.037(3) 0.000(2) -0.002(2) -0.002(2)
C9 0.022(2) 0.022(2) 0.027(2) -0.0074(19) 0.0006(18) 0.0013(18)
C10 0.035(3) 0.018(2) 0.061(4) -0.001(2) 0.014(3) 0.000(2)
C11 0.028(3) 0.060(4) 0.044(3) -0.036(3) -0.005(2) 0.007(3)
C12 0.021(2) 0.029(2) 0.025(2) -0.0093(19) -0.0012(18) 0.0002(19)
C13 0.028(3) 0.022(2) 0.018(2) 0.0071(17) 0.0034(18) 0.0018(19)
C14 0.043(3) 0.030(3) 0.037(3) 0.017(2) 0.004(2) 0.008(2)
C15 0.024(3) 0.064(4) 0.053(4) 0.031(3) 0.006(2) -0.007(3)
C16 0.065(4) 0.036(3) 0.022(3) 0.003(2) 0.014(3) 0.010(3)
C17 0.033(3) 0.026(2) 0.024(2) -0.0097(19) -0.003(2) 0.005(2)
C18 0.044(3) 0.042(3) 0.022(3) -0.006(2) 0.006(2) 0.002(3)
C19 0.055(4) 0.044(3) 0.038(3) -0.020(3) -0.004(3) 0.026(3)
C20 0.054(4) 0.019(2) 0.048(4) -0.014(2) -0.019(3) 0.000(2)
C21 0.019(3) 0.029(3) 0.046(3) -0.008(2) -0.014(2) -0.004(2)
C22 0.043(4) 0.040(3) 0.040(3) -0.004(3) -0.013(3) 0.003(3)
C23 0.026(3) 0.023(2) 0.038(3) 0.004(2) -0.012(2) 0.009(2)
C24 0.026(3) 0.029(3) 0.036(3) -0.006(2) 0.004(2) -0.001(2)
C25 0.019(2) 0.0122(19) 0.024(2) -0.0030(16) -0.0034(17) -0.0016(16)
C26 0.018(2) 0.0161(19) 0.016(2) 0.0002(16) -0.0025(16) 0.0031(17)
C27 0.019(2) 0.017(2) 0.016(2) 0.0006(16) -0.0014(16) 0.0017(17)
C28 0.040(3) 0.020(2) 0.017(2) 0.0032(17) 0.000(2) 0.004(2)
C29 0.051(3) 0.026(2) 0.021(2) 0.0041(19) -0.003(2) 0.016(2)
C30 0.048(4) 0.047(3) 0.020(3) -0.005(2) -0.008(2) 0.022(3)
C31 0.035(3) 0.040(3) 0.020(3) -0.014(2) -0.010(2) 0.009(2)
C32 0.029(3) 0.024(2) 0.018(2) -0.0054(17) -0.0023(19) 0.0077(19)
C33 0.046(3) 0.012(2) 0.036(3) -0.0034(19) 0.019(2) -0.010(2)
C34 0.046(4) 0.037(3) 0.041(3) 0.008(3) 0.020(3) -0.003(3)
C35 0.049(4) 0.052(4) 0.050(4) -0.020(3) 0.022(3) -0.030(3)
C36 0.105(6) 0.007(2) 0.082(5) -0.001(3) 0.053(5) -0.008(3)
C37 0.028(3) 0.016(2) 0.020(2) -0.0009(16) 0.0006(18) 0.0035(18)
C38 0.038(3) 0.040(3) 0.027(3) -0.007(2) 0.003(2) 0.010(2)
C39 0.022(2) 0.027(2) 0.029(3) -0.0022(19) 0.0004(19) 0.0046(19)
C40 0.034(3) 0.018(2) 0.038(3) 0.002(2) 0.004(2) 0.006(2)
C41 0.027(3) 0.020(2) 0.031(3) 0.0026(19) -0.002(2) -0.0082(19)
C42 0.020(2) 0.028(2) 0.034(3) 0.004(2) -0.002(2) -0.0061(19)
C43 0.035(3) 0.030(3) 0.052(4) -0.014(3) -0.009(3) -0.013(2)
C44 0.041(3) 0.023(2) 0.054(4) 0.016(2) -0.001(3) -0.009(2)
C45 0.036(3) 0.045(3) 0.024(3) 0.002(2) -0.010(2) -0.003(2)
C46 0.056(5) 0.059(4) 0.048(4) 0.014(3) -0.011(3) 0.011(4)
C47 0.051(4) 0.032(3) 0.040(3) 0.014(3) -0.005(3) 0.017(3)

loop_
_atom_type_symbol
_atom_type_description
_atom_type_scat_dispersion_real
_atom_type_scat_dispersion_imag
_atom_type_scat_source
C C 0.0033 0.0016 'International Tables Vol C Tables 4.2.6.8 and 6.1.1.4'
H H 0.0000 0.0000 'International Tables Vol C Tables 4.2.6.8 and 6.1.1.4'
N N 0.0061 0.0033 'International Tables Vol C Tables 4.2.6.8 and 6.1.1.4'
O O 0.0106 0.0060 'International Tables Vol C Tables 4.2.6.8 and 6.1.1.4'
F F 0.0171 0.0103 'International Tables Vol C Tables 4.2.6.8 and 6.1.1.4'
P P 0.1023 0.0942 'International Tables Vol C Tables 4.2.6.8 and 6.1.1.4'
S S 0.1246 0.1234 'International Tables Vol C Tables 4.2.6.8 and 6.1.1.4'
Pd Pd -0.9988 1.0072 'International Tables Vol C Tables 4.2.6.8 and 6.1.1.4'

loop_
_geom_angle_atom_site_label_1
_geom_angle_atom_site_label_2
_geom_angle_atom_site_label_3
_geom_angle
N1 Pd1 C21 166.83(17)
N1 Pd1 C22 128.3(2)
C21 Pd1 C22 38.6(2)
N1 Pd1 C23 101.46(16)
C21 Pd1 C23 66.40(19)
C22 Pd1 C23 36.5(2)
N1 Pd1 P1 92.07(10)
C21 Pd1 P1 100.86(14)
C22 Pd1 P1 136.80(18)
C23 Pd1 P1 162.45(14)
N2 Pd2 C45 165.15(19)
N2 Pd2 C46 134.0(3)
C45 Pd2 C46 36.6(3)
N2 Pd2 C47 100.6(2)
C45 Pd2 C47 66.1(2)
C46 Pd2 C47 37.4(3)
N2 Pd2 P2 90.07(11)
C45 Pd2 P2 104.07(16)
C46 Pd2 P2 129.8(2)
C47 Pd2 P2 166.89(18)
C3 P1 C13 106.9(2)
C3 P1 C17 103.1(2)
C13 P1 C17 113.4(2)
C3 P1 Pd1 109.07(15)
C13 P1 Pd1 112.37(16)
C17 P1 Pd1 111.39(16)
C27 P2 C37 107.1(2)
C27 P2 C41 105.3(2)
C37 P2 C41 112.0(2)
C27 P2 Pd2 106.45(14)
C37 P2 Pd2 114.18(15)
C41 P2 Pd2 111.16(16)
C1 N1 C9 116.8(4)
C1 N1 Pd1 123.2(3)
C9 N1 Pd1 120.0(3)
C25 N2 C33 116.0(4)
C25 N2 Pd2 121.3(3)
C33 N2 Pd2 122.5(3)
O3 S1 O2 115.8(3)
O3 S1 O1 114.6(3)
O2 S1 O1 115.3(2)
O3 S1 C24 103.0(3)
O2 S1 C24 102.5(3)
O1 S1 C24 102.8(2)
O4 S2 O6 113.6(13)
O4 S2 O5 123.5(12)
O6 S2 O5 104.5(6)
O4 S2 C48 106.8(15)
O6 S2 C48 104.5(10)
O5 S2 C48 101.9(9)
F5 C48 F6 104(2)
F5 C48 F4 109.7(19)
F6 C48 F4 105(2)
F5 C48 S2 117.1(18)
F6 C48 S2 110.5(18)
F4 C48 S2 109.2(19)
O5B S2B O6B 104(3)
O5B S2B O4B 123(3)
O6B S2B O4B 110.8(17)
O5B S2B C48B 115.6(17)
O6B S2B C48B 102.0(12)
O4B S2B C48B 99.6(14)
F4B C48B F6B 107(2)
F4B C48B F5B 113(3)
F6B C48B F5B 111(3)
F4B C48B S2B 109.7(19)
F6B C48B S2B 115(2)
F5B C48B S2B 100.4(16)
N1 C1 C2 131.7(4)
C3 C2 C1 126.2(4)
C3 C2 C8 120.7(4)
C1 C2 C8 111.6(4)
C2 C3 C4 117.6(4)
C2 C3 P1 122.4(4)
C4 C3 P1 120.0(4)
C3 C4 C5 114.7(4)
C6 C5 C4 115.5(5)
C7 C6 C5 114.3(5)
C6 C7 C8 113.2(5)
C7 C8 C2 114.6(5)
C12 C9 C10 111.2(4)
C12 C9 C11 107.8(4)
C10 C9 C11 109.7(5)
C12 C9 N1 108.3(4)
C10 C9 N1 108.8(4)
C11 C9 N1 111.0(4)
C16 C13 C14 109.5(4)
C16 C13 C15 108.4(5)
C14 C13 C15 108.9(5)
C16 C13 P1 105.5(3)
C14 C13 P1 115.9(4)
C15 C13 P1 108.4(3)
C19 C17 C18 107.0(5)
C19 C17 C20 107.4(5)
C18 C17 C20 109.8(5)
C19 C17 P1 118.7(4)
C18 C17 P1 104.7(3)
C20 C17 P1 109.0(4)
C22 C21 Pd1 71.0(3)
C23 C22 C21 118.2(6)
C23 C22 Pd1 75.1(3)
C21 C22 Pd1 70.4(3)
C22 C23 Pd1 68.3(3)
F2 C24 F1 107.7(4)
F2 C24 F3 106.7(5)
F1 C24 F3 107.1(5)
F2 C24 S1 112.4(4)
F1 C24 S1 111.1(4)
F3 C24 S1 111.5(4)
N2 C25 C26 129.7(4)
C27 C26 C25 126.0(4)
C27 C26 C32 122.2(4)
C25 C26 C32 110.2(4)
C26 C27 C28 118.7(4)
C26 C27 P2 121.8(3)
C28 C27 P2 119.6(3)
C27 C28 C29 114.6(4)
C30 C29 C28 115.5(4)
C31 C30 C29 114.7(4)
C30 C31 C32 111.8(5)
C26 C32 C31 114.4(4)
C34 C33 C36 111.0(5)
C34 C33 N2 107.2(4)
C36 C33 N2 108.4(4)
C34 C33 C35 107.6(5)
C36 C33 C35 111.2(6)
N2 C33 C35 111.3(5)
C40 C37 C38 109.9(4)
C40 C37 C39 109.1(4)
C38 C37 C39 106.9(4)
C40 C37 P2 115.4(3)
C38 C37 P2 108.1(3)
C39 C37 P2 107.2(3)
C43 C41 C42 110.5(4)
C43 C41 C44 107.0(4)
C42 C41 C44 106.9(4)
C43 C41 P2 107.8(4)
C42 C41 P2 105.2(3)
C44 C41 P2 119.3(4)
C46 C45 Pd2 73.4(4)
C45 C46 C47 118.1(7)
C45 C46 Pd2 70.0(4)
C47 C46 Pd2 72.1(4)
C46 C47 Pd2 70.5(4)

loop_
_geom_bond_atom_site_label_1
_geom_bond_atom_site_label_2
_geom_bond_distance
Pd1 N1 2.098(4)
Pd1 C21 2.162(5)
Pd1 C22 2.170(6)
Pd1 C23 2.257(5)
Pd1 P1 2.3306(11)
Pd2 N2 2.082(4)
Pd2 C45 2.161(6)
Pd2 C46 2.204(7)
Pd2 C47 2.225(5)
Pd2 P2 2.3328(11)
P1 C3 1.845(5)
P1 C13 1.887(5)
P1 C17 1.895(5)
P2 C27 1.845(5)
P2 C37 1.884(5)
P2 C41 1.913(5)
N1 C1 1.288(6)
N1 C9 1.535(6)
N2 C25 1.278(6)
N2 C33 1.525(6)
S1 O3 1.431(5)
S1 O2 1.447(4)
S1 O1 1.447(4)
S1 C24 1.824(6)
S2 O4 1.37(2)
S2 O6 1.405(8)
S2 O5 1.445(10)
S2 C48 1.83(2)
F4 C48 1.33(3)
F5 C48 1.30(3)
F6 C48 1.31(2)
S2B O5B 1.09(2)
S2B O6B 1.457(18)
S2B O4B 1.49(3)
S2B C48B 1.83(3)
F4B C48B 1.21(4)
F5B C48B 1.37(3)
F6B C48B 1.27(3)
F1 C24 1.329(6)
F2 C24 1.329(6)
F3 C24 1.332(7)
C1 C2 1.472(6)
C2 C3 1.361(6)
C2 C8 1.526(7)
C3 C4 1.529(6)
C4 C5 1.530(8)
C5 C6 1.526(8)
C6 C7 1.508(8)
C7 C8 1.525(8)
C9 C12 1.521(7)
C9 C10 1.524(7)
C9 C11 1.532(7)
C13 C16 1.525(7)
C13 C14 1.527(7)
C13 C15 1.541(8)
C17 C19 1.533(7)
C17 C18 1.554(8)
C17 C20 1.563(8)
C21 C22 1.431(8)
C22 C23 1.391(9)
C25 C26 1.478(6)
C26 C27 1.341(6)
C26 C32 1.520(6)
C27 C28 1.525(6)
C28 C29 1.544(8)
C29 C30 1.541(7)
C30 C31 1.522(9)
C31 C32 1.546(7)
C33 C34 1.522(8)
C33 C36 1.522(8)
C33 C35 1.533(9)
C37 C40 1.519(7)
C37 C38 1.543(7)
C37 C39 1.545(7)
C41 C43 1.531(7)
C41 C42 1.536(7)
C41 C44 1.544(7)
C45 C46 1.370(10)
C46 C47 1.419(11)
